data_9002243
loop_
_publ_author_name
'Bonazzi, P.'
'Bindi, L.'

_publ_section_title
;
 Structural adjustments induced by heat treatment in ilvaite
 Sample: RM at T = 700 deg C
;
_journal_name_full 'American Mineralogist'
_journal_page_first 1604
_journal_page_last 1612
_journal_volume 84
_journal_year 1999
_chemical_formula_sum 'Al0.08 Ca Fe2.81 Mg0.06 Mn0.05 O9 Si2'
_chemical_name_mineral Ilvaite
_space_group_IT_number 62
_symmetry_space_group_name_Hall '-P 2c 2n'
_symmetry_space_group_name_H-M 'P n a m'
_cell_angle_alpha 90
_cell_angle_beta 90
_cell_angle_gamma 90
_cell_length_a 13.006
_cell_length_b 8.804
_cell_length_c 5.836
_cell_formula_units_Z 4
_cell_volume 668.250
_database_code_amcsd 0002327
_diffrn_ambient_temperature 973.15
_exptl_crystal_density_diffrn 4.011
_cod_original_formula_sum 'Ca Fe2.81 Mg.06 Al.08 Mn.05 Si2 O9'
_cod_database_code 9002243

loop_
_space_group_symop_operation_xyz
x,y,z
x,y,1/2-z
-x,-y,1/2+z
1/2-x,1/2+y,1/2+z
1/2+x,1/2-y,1/2-z
1/2+x,1/2-y,z
1/2-x,1/2+y,-z
-x,-y,-z

loop_
_atom_site_label
_atom_site_fract_x
_atom_site_fract_y
_atom_site_fract_z
_atom_site_occupancy
_atom_site_U_iso_or_equiv
Ca 0.81636 0.37376 0.75000 1.00000 0.01285
Fe1 0.88856 0.05505 -0.00357 0.93000 0.01016
Mg1 0.88856 0.05505 -0.00357 0.03000 0.01016
Al1 0.88856 0.05505 -0.00357 0.04000 0.01016
Fe2 0.93421 0.73921 0.25000 0.95000 0.01120
Mn2 0.93421 0.73921 0.25000 0.05000 0.01120
Si1 0.96437 0.36704 0.25000 1.00000 0.00966
Si2 0.68385 0.23199 0.25000 1.00000 0.00801
O1 0.01573 0.02467 0.75000 1.00000 0.01451
O2 0.94065 0.27065 0.01616 1.00000 0.01267
O3 0.78262 0.11255 0.25000 1.00000 0.01139
O4 0.67356 0.33367 0.01641 1.00000 0.01305
O5 0.58968 0.10488 0.25000 1.00000 0.01315
O6 0.59543 0.02378 0.75000 1.00000 0.01897
O7 0.80613 0.11229 0.75000 1.00000 0.01357

loop_
_cod_related_entry_id
_cod_related_entry_database
_cod_related_entry_code
1 AMCSD 0002327
